data_4000987
loop_
_publ_author_name
'Goff, Richard J.'
'Keeble, Dean'
'Thomas, Pamela A.'
'Ritter, Clemens'
'Morrison, Finlay D.'
'Lightfoot, Philip'

_publ_section_title
;
 Leakage and Proton Conductivity in the Predicted Ferroelectric CsBiNb2O7
;
_journal_issue 7
_journal_name_full 'Chemistry of Materials'
_journal_page_first 1296
_journal_paper_doi 10.1021/cm8030895
_journal_volume 21
_journal_year 2009
_chemical_formula_sum 'Bi Cs Nb2 O7'
_chemical_formula_weight 639.69
_chemical_name_systematic ' ?'
_space_group_IT_number 26
_symmetry_cell_setting orthorhombic
_symmetry_space_group_name_Hall 'P -2 2a'
_symmetry_space_group_name_H-M 'P 21 a m'
_cell_angle_alpha 90.0
_cell_angle_beta 90.0
_cell_angle_gamma 90.0
_cell_formula_units_Z 2
_cell_length_a 5.49945(16)
_cell_length_b 5.42638(18)
_cell_length_c 11.3846(5)
_cell_volume 339.74(2)
_pd_block_id 2008-10-31T12:28|CSBINB2O7_phase1|Richar_Goff||
_pd_phase_name CsBiNb2O7
_cod_data_source_file cm8030895_si_002.cif
_cod_data_source_block CSBINB2O7_phase_1
_cod_depositor_comments
;
The following automatic conversions were performed:

'_geom_bond_publ_flag' value 'N' changed to 'n' according to
/home/saulius/struct/CIF-dictionaries/cif_core.dic dictionary named
'cif_core.dic' version 2.4.2 from 2011-04-26 (94
times).

'_geom_angle_publ_flag' value 'N' changed to 'n' according
to /home/saulius/struct/CIF-dictionaries/cif_core.dic dictionary
named 'cif_core.dic' version 2.4.2 from 2011-04-26 (626 times).

Automatic conversion script
Id: cif_fix_values 1715 2011-07-08 13:25:40Z adriana 
;
_cod_original_cell_volume 339.740(21)
_cod_database_code 4000987

loop_
_symmetry_equiv_pos_site_id
_symmetry_equiv_pos_as_xyz
1 +x,+y,+z
2 +x+1/2,-y,-z
3 +x+1/2,-y,+z
4 +x,+y,-z

loop_
_atom_site_type_symbol
_atom_site_label
_atom_site_fract_x
_atom_site_fract_y
_atom_site_fract_z
_atom_site_occupancy
_atom_site_thermal_displace_type
_atom_site_U_iso_or_equiv
_atom_site_symmetry_multiplicity
Cs CS1 0.2506(18) 0.2645(18) 0.5 1.0 Uiso 0.0112(15) 2
Bi BI2 0.3059(8) 0.2746(12) 0.0 1.0 Uiso 0.0101(12) 2
Nb NB3 0.2473(9) 0.7558(8) 0.20817(29) 1.0 Uiso -0.0038(6) 4
O O4 0.2117(12) 0.6852(13) 0.0 1.0 Uiso 0.0067(5) 2
O O5 0.2472(11) 0.7785(10) 0.3604(4) 1.0 Uiso 0.0067(5) 4
O O6 0.0113(15) 0.0268(11) 0.1589(5) 1.0 Uiso 0.0067(5) 4
O O7 0.4316(10) 0.4488(11) 0.1870(5) 1.0 Uiso 0.0067(5) 4

loop_
_atom_type_symbol
_atom_type_number_in_cell
Cs 2.0
Bi 2.0
Nb 4.0
O 14.0

loop_
_geom_angle_atom_site_label_1
_geom_angle_atom_site_label_2
_geom_angle_atom_site_label_3
_geom_angle
_geom_angle_site_symmetry_1
_geom_angle_site_symmetry_3
_geom_angle_publ_flag
CS1 CS1 CS1 94.2(4) 2_466 2_566 n
CS1 CS1 O5 125.36(25) 2_466 1_545 n
CS1 CS1 O5 53.43(30) 2_466 1_555 n
CS1 CS1 O5 54.27(11) 2_466 2_466 n
CS1 CS1 O5 132.96(32) 2_466 2_566 n
CS1 CS1 O5 54.27(11) 2_466 3_465 n
CS1 CS1 O5 132.96(32) 2_466 3_565 n
CS1 CS1 O5 125.36(25) 2_466 4_546 n
CS1 CS1 O5 53.43(30) 2_466 4_556 n
CS1 CS1 O5 125.98(26) 2_566 1_545 n
CS1 CS1 O5 54.03(29) 2_566 1_555 n
CS1 CS1 O5 133.09(32) 2_566 2_466 n
CS1 CS1 O5 54.46(11) 2_566 2_566 n
CS1 CS1 O5 133.09(32) 2_566 3_465 n
CS1 CS1 O5 54.46(11) 2_566 3_565 n
CS1 CS1 O5 125.98(26) 2_566 4_546 n
CS1 CS1 O5 54.03(29) 2_566 4_556 n
O5 CS1 O5 119.25(14) 1_545 1_555 n
O5 CS1 O5 100.87(34) 1_545 2_466 n
O5 CS1 O5 101.60(32) 1_545 2_566 n
O5 CS1 O5 71.11(22) 1_545 3_465 n
O5 CS1 O5 71.54(22) 1_545 3_565 n
O5 CS1 O5 62.14(25) 1_545 4_546 n
O5 CS1 O5 178.45(28) 1_545 4_556 n
O5 CS1 O5 107.70(35) 1_555 2_466 n
O5 CS1 O5 108.49(34) 1_555 2_566 n
O5 CS1 O5 79.19(23) 1_555 3_465 n
O5 CS1 O5 79.67(25) 1_555 3_565 n
O5 CS1 O5 178.45(28) 1_555 4_546 n
O5 CS1 O5 59.34(25) 1_555 4_556 n
O5 CS1 O5 119.42(14) 2_466 2_566 n
O5 CS1 O5 59.54(28) 2_466 3_465 n
O5 CS1 O5 171.6(4) 2_466 3_565 n
O5 CS1 O5 71.11(22) 2_466 4_546 n
O5 CS1 O5 79.19(23) 2_466 4_556 n
O5 CS1 O5 171.6(4) 2_566 3_465 n
O5 CS1 O5 60.20(25) 2_566 3_565 n
O5 CS1 O5 71.54(22) 2_566 4_546 n
O5 CS1 O5 79.67(25) 2_566 4_556 n
O5 CS1 O5 119.42(14) 3_465 3_565 n
O5 CS1 O5 100.87(34) 3_465 4_546 n
O5 CS1 O5 107.70(35) 3_465 4_556 n
O5 CS1 O5 101.60(32) 3_565 4_546 n
O5 CS1 O5 108.49(34) 3_565 4_556 n
O5 CS1 O5 119.25(14) 4_546 4_556 n
BI2 BI2 BI2 96.69(30) 2_465 2_565 n
BI2 BI2 NB3 116.19(10) 2_465 1_545 n
BI2 BI2 NB3 56.07(15) 2_465 1_555 n
BI2 BI2 NB3 124.49(18) 2_465 2_565 n
BI2 BI2 NB3 124.49(18) 2_465 3_565 n
BI2 BI2 NB3 116.19(10) 2_465 4_545 n
BI2 BI2 NB3 56.07(15) 2_465 4_555 n
BI2 BI2 O4 122.45(19) 2_465 1_545 n
BI2 BI2 O4 35.25(26) 2_465 1_555 n
BI2 BI2 O4 37.84(13) 2_465 2_465 n
BI2 BI2 O4 132.8(4) 2_465 2_565 n
BI2 BI2 O6 83.45(17) 2_465 1_555 n
BI2 BI2 O6 135.93(18) 2_465 2_555 n
BI2 BI2 O6 135.93(18) 2_465 3_555 n
BI2 BI2 O6 83.45(17) 2_465 4_555 n
BI2 BI2 O7 87.36(24) 2_465 1_555 n
BI2 BI2 O7 40.21(12) 2_465 2_465 n
BI2 BI2 O7 40.21(12) 2_465 3_465 n
BI2 BI2 O7 87.36(24) 2_465 4_555 n
BI2 BI2 NB3 124.87(10) 2_565 1_545 n
BI2 BI2 NB3 65.03(17) 2_565 1_555 n
BI2 BI2 NB3 59.89(8) 2_565 2_565 n
BI2 BI2 NB3 59.89(8) 2_565 3_565 n
BI2 BI2 NB3 124.87(10) 2_565 4_545 n
BI2 BI2 NB3 65.03(17) 2_565 4_555 n
BI2 BI2 O4 140.86(24) 2_565 1_545 n
BI2 BI2 O4 61.44(27) 2_565 1_555 n
BI2 BI2 O4 134.53(30) 2_565 2_465 n
BI2 BI2 O4 36.07(18) 2_565 2_565 n
BI2 BI2 O6 139.29(14) 2_565 1_555 n
BI2 BI2 O6 95.19(19) 2_565 2_555 n
BI2 BI2 O6 95.19(19) 2_565 3_555 n
BI2 BI2 O6 139.29(14) 2_565 4_555 n
BI2 BI2 O7 61.90(19) 2_565 1_555 n
BI2 BI2 O7 99.37(23) 2_565 2_465 n
BI2 BI2 O7 99.37(23) 2_565 3_465 n
BI2 BI2 O7 61.90(19) 2_565 4_555 n
NB3 BI2 NB3 97.16(8) 1_545 1_555 n
NB3 BI2 NB3 118.23(19) 1_545 2_565 n
NB3 BI2 NB3 65.02(11) 1_545 3_565 n
NB3 BI2 NB3 79.82(18) 1_545 4_545 n
NB3 BI2 NB3 169.55(18) 1_545 4_555 n
NB3 BI2 O4 39.98(9) 1_545 1_545 n
NB3 BI2 O4 136.26(13) 1_545 1_555 n
NB3 BI2 O4 87.92(15) 1_545 2_465 n
NB3 BI2 O4 99.26(21) 1_545 2_565 n
NB3 BI2 O6 33.05(19) 1_545 1_555 n
NB3 BI2 O6 90.28(22) 1_545 2_555 n
NB3 BI2 O6 30.81(21) 1_545 3_555 n
NB3 BI2 O6 89.88(20) 1_545 4_555 n
NB3 BI2 O7 76.06(17) 1_545 1_555 n
NB3 BI2 O7 134.57(18) 1_545 2_465 n
NB3 BI2 O7 83.05(14) 1_545 3_465 n
NB3 BI2 O7 152.06(26) 1_545 4_555 n
NB3 BI2 NB3 124.60(18) 1_555 2_565 n
NB3 BI2 NB3 68.52(12) 1_555 3_565 n
NB3 BI2 NB3 169.55(18) 1_555 4_545 n
NB3 BI2 NB3 84.02(19) 1_555 4_555 n
NB3 BI2 O4 135.51(11) 1_555 1_545 n
NB3 BI2 O4 42.37(9) 1_555 1_555 n
NB3 BI2 O4 81.96(15) 1_555 2_465 n
NB3 BI2 O4 91.08(21) 1_555 2_565 n
NB3 BI2 O6 82.41(14) 1_555 1_555 n
NB3 BI2 O6 159.63(25) 1_555 2_555 n
NB3 BI2 O6 92.09(15) 1_555 3_555 n
NB3 BI2 O6 137.76(24) 1_555 4_555 n
NB3 BI2 O7 32.07(18) 1_555 1_555 n
NB3 BI2 O7 92.26(19) 1_555 2_465 n
NB3 BI2 O7 35.02(14) 1_555 3_465 n
NB3 BI2 O7 109.00(26) 1_555 4_555 n
NB3 BI2 NB3 88.49(16) 2_565 3_565 n
NB3 BI2 NB3 65.02(11) 2_565 4_545 n
NB3 BI2 NB3 68.52(12) 2_565 4_555 n
NB3 BI2 O4 93.81(19) 2_565 1_545 n
NB3 BI2 O4 102.08(20) 2_565 1_555 n
NB3 BI2 O4 135.75(8) 2_565 2_465 n
NB3 BI2 O4 45.04(9) 2_565 2_565 n
NB3 BI2 O6 148.03(29) 2_565 1_555 n
NB3 BI2 O6 36.91(18) 2_565 2_555 n
NB3 BI2 O6 98.03(25) 2_565 3_555 n
NB3 BI2 O6 86.49(18) 2_565 4_555 n
NB3 BI2 O7 115.28(22) 2_565 1_555 n
NB3 BI2 O7 91.01(14) 2_565 2_465 n
NB3 BI2 O7 155.86(25) 2_565 3_465 n
NB3 BI2 O7 37.27(17) 2_565 4_555 n
NB3 BI2 NB3 118.23(19) 3_565 4_545 n
NB3 BI2 NB3 124.60(18) 3_565 4_555 n
NB3 BI2 O4 93.81(19) 3_565 1_545 n
NB3 BI2 O4 102.08(20) 3_565 1_555 n
NB3 BI2 O4 135.75(8) 3_565 2_465 n
NB3 BI2 O4 45.04(9) 3_565 2_565 n
NB3 BI2 O6 86.49(18) 3_565 1_555 n
NB3 BI2 O6 98.03(25) 3_565 2_555 n
NB3 BI2 O6 36.91(18) 3_565 3_555 n
NB3 BI2 O6 148.03(29) 3_565 4_555 n
NB3 BI2 O7 37.27(17) 3_565 1_555 n
NB3 BI2 O7 155.86(25) 3_565 2_465 n
NB3 BI2 O7 91.01(14) 3_565 3_465 n
NB3 BI2 O7 115.28(22) 3_565 4_555 n
NB3 BI2 NB3 97.16(8) 4_545 4_555 n
NB3 BI2 O4 39.98(9) 4_545 1_545 n
NB3 BI2 O4 136.26(13) 4_545 1_555 n
NB3 BI2 O4 87.92(15) 4_545 2_465 n
NB3 BI2 O4 99.26(21) 4_545 2_565 n
NB3 BI2 O6 89.88(20) 4_545 1_555 n
NB3 BI2 O6 30.81(21) 4_545 2_555 n
NB3 BI2 O6 90.28(22) 4_545 3_555 n
NB3 BI2 O6 33.05(19) 4_545 4_555 n
NB3 BI2 O7 152.06(26) 4_545 1_555 n
NB3 BI2 O7 83.05(14) 4_545 2_465 n
NB3 BI2 O7 134.57(18) 4_545 3_465 n
NB3 BI2 O7 76.06(17) 4_545 4_555 n
NB3 BI2 O4 135.51(11) 4_555 1_545 n
NB3 BI2 O4 42.37(9) 4_555 1_555 n
NB3 BI2 O4 81.96(15) 4_555 2_465 n
NB3 BI2 O4 91.08(21) 4_555 2_565 n
NB3 BI2 O6 137.76(24) 4_555 1_555 n
NB3 BI2 O6 92.09(15) 4_555 2_555 n
NB3 BI2 O6 159.63(25) 4_555 3_555 n
NB3 BI2 O6 82.41(14) 4_555 4_555 n
NB3 BI2 O7 109.00(26) 4_555 1_555 n
NB3 BI2 O7 35.02(14) 4_555 2_465 n
NB3 BI2 O7 92.26(19) 4_555 3_465 n
NB3 BI2 O7 32.07(18) 4_555 4_555 n
O4 BI2 O4 157.7(4) 1_545 1_555 n
O4 BI2 O4 84.61(23) 1_545 2_465 n
O4 BI2 O4 104.79(32) 1_545 2_565 n
O4 BI2 O6 55.14(18) 1_545 1_555 n
O4 BI2 O6 57.76(20) 1_545 2_555 n
O4 BI2 O6 57.77(20) 1_545 3_555 n
O4 BI2 O6 55.14(18) 1_545 4_555 n
O4 BI2 O7 115.43(21) 1_545 1_555 n
O4 BI2 O7 110.31(20) 1_545 2_465 n
O4 BI2 O7 110.31(20) 1_545 3_465 n
O4 BI2 O7 115.43(21) 1_545 4_555 n
O4 BI2 O4 73.09(28) 1_555 2_465 n
O4 BI2 O4 97.51(30) 1_555 2_565 n
O4 BI2 O6 109.85(26) 1_555 1_555 n
O4 BI2 O6 133.46(19) 1_555 2_555 n
O4 BI2 O6 133.46(19) 1_555 3_555 n
O4 BI2 O6 109.85(26) 1_555 4_555 n
O4 BI2 O7 71.68(21) 1_555 1_555 n
O4 BI2 O7 54.49(18) 1_555 2_465 n
O4 BI2 O7 54.49(18) 1_555 3_465 n
O4 BI2 O7 71.68(21) 1_555 4_555 n
O4 BI2 O4 170.6(4) 2_465 2_565 n
O4 BI2 O6 56.63(20) 2_465 1_555 n
O4 BI2 O6 117.38(24) 2_465 2_555 n
O4 BI2 O6 117.38(24) 2_465 3_555 n
O4 BI2 O6 56.63(20) 2_465 4_555 n
O4 BI2 O7 104.94(20) 2_465 1_555 n
O4 BI2 O7 49.55(14) 2_465 2_465 n
O4 BI2 O7 49.55(14) 2_465 3_465 n
O4 BI2 O7 104.94(20) 2_465 4_555 n
O4 BI2 O6 128.90(25) 2_565 1_555 n
O4 BI2 O6 68.95(26) 2_565 2_555 n
O4 BI2 O6 68.95(26) 2_565 3_555 n
O4 BI2 O6 128.90(25) 2_565 4_555 n
O4 BI2 O7 71.29(20) 2_565 1_555 n
O4 BI2 O7 124.97(22) 2_565 2_465 n
O4 BI2 O7 124.97(22) 2_565 3_465 n
O4 BI2 O7 71.29(20) 2_565 4_555 n
O6 BI2 O6 112.90(25) 1_555 2_555 n
O6 BI2 O6 60.78(14) 1_555 3_555 n
O6 BI2 O6 81.34(28) 1_555 4_555 n
O6 BI2 O7 77.49(17) 1_555 1_555 n
O6 BI2 O7 105.97(26) 1_555 2_465 n
O6 BI2 O7 55.89(20) 1_555 3_465 n
O6 BI2 O7 157.74(28) 1_555 4_555 n
O6 BI2 O6 84.62(35) 2_555 3_555 n
O6 BI2 O6 60.78(14) 2_555 4_555 n
O6 BI2 O7 134.99(34) 2_555 1_555 n
O6 BI2 O7 95.97(17) 2_555 2_465 n
O6 BI2 O7 165.31(30) 2_555 3_465 n
O6 BI2 O7 61.79(23) 2_555 4_555 n
O6 BI2 O6 112.90(25) 3_555 4_555 n
O6 BI2 O7 61.79(23) 3_555 1_555 n
O6 BI2 O7 165.31(30) 3_555 2_465 n
O6 BI2 O7 95.97(17) 3_555 3_465 n
O6 BI2 O7 134.99(34) 3_555 4_555 n
O6 BI2 O7 157.74(28) 4_555 1_555 n
O6 BI2 O7 55.89(20) 4_555 2_465 n
O6 BI2 O7 105.97(26) 4_555 3_465 n
O6 BI2 O7 77.49(17) 4_555 4_555 n
O7 BI2 O7 124.22(26) 1_555 2_465 n
O7 BI2 O7 55.85(14) 1_555 3_465 n
O7 BI2 O7 122.4(4) 1_555 4_555 n
O7 BI2 O7 79.77(24) 2_465 3_465 n
O7 BI2 O7 55.85(14) 2_465 4_555 n
O7 BI2 O7 124.22(26) 3_465 4_555 n
BI2 NB3 BI2 97.16(8) 1_555 1_565 n
BI2 NB3 BI2 64.04(13) 1_555 2_465 n
BI2 NB3 O4 39.79(19) 1_555 1_555 n
BI2 NB3 O5 136.04(28) 1_555 1_555 n
BI2 NB3 O6 113.92(21) 1_555 1_565 n
BI2 NB3 O6 100.70(25) 1_555 3_565 n
BI2 NB3 O7 41.04(20) 1_555 1_555 n
BI2 NB3 O7 66.67(22) 1_555 3_465 n
BI2 NB3 BI2 69.62(14) 1_565 2_465 n
BI2 NB3 O4 59.81(20) 1_565 1_555 n
BI2 NB3 O5 125.88(27) 1_565 1_555 n
BI2 NB3 O6 47.92(26) 1_565 1_565 n
BI2 NB3 O6 44.81(23) 1_565 3_565 n
BI2 NB3 O7 121.51(23) 1_565 1_555 n
BI2 NB3 O7 113.97(22) 1_565 3_465 n
BI2 NB3 O4 41.20(20) 2_465 1_555 n
BI2 NB3 O5 134.36(30) 2_465 1_555 n
BI2 NB3 O6 52.30(22) 2_465 1_565 n
BI2 NB3 O6 111.12(26) 2_465 3_565 n
BI2 NB3 O7 104.00(23) 2_465 1_555 n
BI2 NB3 O7 45.17(19) 2_465 3_465 n
O4 NB3 O5 173.1(4) 1_555 1_555 n
O4 NB3 O6 78.02(27) 1_555 1_565 n
O4 NB3 O6 82.77(29) 1_555 3_565 n
O4 NB3 O7 77.68(28) 1_555 1_555 n
O4 NB3 O7 74.50(27) 1_555 3_465 n
O5 NB3 O6 102.9(4) 1_555 1_565 n
O5 NB3 O6 104.12(34) 1_555 3_565 n
O5 NB3 O7 100.51(34) 1_555 1_555 n
O5 NB3 O7 98.82(31) 1_555 3_465 n
O6 NB3 O6 87.63(20) 1_565 3_565 n
O6 NB3 O7 154.92(29) 1_565 1_555 n
O6 NB3 O7 79.7(4) 1_565 3_465 n
O6 NB3 O7 95.4(4) 3_565 1_555 n
O6 NB3 O7 155.78(31) 3_565 3_465 n
O7 NB3 O7 87.92(20) 1_555 3_465 n
BI2 O4 BI2 157.7(4) 1_555 1_565 n
BI2 O4 BI2 108.7(4) 1_555 2_465 n
BI2 O4 BI2 80.72(27) 1_555 2_565 n
BI2 O4 NB3 97.84(21) 1_555 1_555 n
BI2 O4 NB3 97.84(21) 1_555 4_555 n
BI2 O4 O4 66.93(31) 1_555 2_465 n
BI2 O4 O4 40.74(27) 1_555 2_565 n
BI2 O4 O6 136.89(19) 1_555 1_565 n
BI2 O4 O6 113.31(27) 1_555 2_565 n
BI2 O4 O6 113.31(27) 1_555 3_565 n
BI2 O4 O6 136.89(19) 1_555 4_565 n
BI2 O4 O7 56.55(18) 1_555 1_555 n
BI2 O4 O7 82.43(22) 1_555 2_465 n
BI2 O4 O7 82.43(22) 1_555 3_465 n
BI2 O4 O7 56.55(18) 1_555 4_555 n
BI2 O4 BI2 93.62(28) 1_565 2_465 n
BI2 O4 BI2 76.98(23) 1_565 2_565 n
BI2 O4 NB3 80.21(21) 1_565 1_555 n
BI2 O4 NB3 80.21(21) 1_565 4_555 n
BI2 O4 O4 135.37(27) 1_565 2_465 n
BI2 O4 O4 116.96(23) 1_565 2_565 n
BI2 O4 O6 54.03(19) 1_565 1_565 n
BI2 O4 O6 51.53(17) 1_565 2_565 n
BI2 O4 O6 51.53(17) 1_565 3_565 n
BI2 O4 O6 54.03(19) 1_565 4_565 n
BI2 O4 O7 112.84(23) 1_565 1_555 n
BI2 O4 O7 110.70(23) 1_565 2_465 n
BI2 O4 O7 110.70(23) 1_565 3_465 n
BI2 O4 O7 112.84(23) 1_565 4_555 n
BI2 O4 BI2 170.6(4) 2_465 2_565 n
BI2 O4 NB3 93.76(21) 2_465 1_555 n
BI2 O4 NB3 93.76(21) 2_465 4_555 n
BI2 O4 O4 41.75(17) 2_465 2_465 n
BI2 O4 O4 149.4(4) 2_465 2_565 n
BI2 O4 O6 63.02(26) 2_465 1_565 n
BI2 O4 O6 120.83(30) 2_465 2_565 n
BI2 O4 O6 120.83(30) 2_465 3_565 n
BI2 O4 O6 63.02(26) 2_465 4_565 n
BI2 O4 O7 118.72(24) 2_465 1_555 n
BI2 O4 O7 57.57(20) 2_465 2_465 n
BI2 O4 O7 57.57(20) 2_465 3_465 n
BI2 O4 O7 118.72(24) 2_465 4_555 n
BI2 O4 NB3 84.73(21) 2_565 1_555 n
BI2 O4 NB3 84.73(21) 2_565 4_555 n
BI2 O4 O4 147.65(34) 2_565 2_465 n
BI2 O4 O4 39.98(13) 2_565 2_565 n
BI2 O4 O6 110.29(27) 2_565 1_565 n
BI2 O4 O6 52.98(22) 2_565 2_565 n
BI2 O4 O6 52.98(22) 2_565 3_565 n
BI2 O4 O6 110.29(27) 2_565 4_565 n
BI2 O4 O7 66.07(20) 2_565 1_555 n
BI2 O4 O7 125.55(19) 2_565 2_465 n
BI2 O4 O7 125.55(19) 2_565 3_465 n
BI2 O4 O7 66.07(20) 2_565 4_555 n
NB3 O4 NB3 159.4(4) 1_555 4_555 n
NB3 O4 O4 99.18(20) 1_555 2_465 n
NB3 O4 O4 91.61(19) 1_555 2_565 n
NB3 O4 O6 45.15(20) 1_555 1_565 n
NB3 O4 O6 118.77(32) 1_555 2_565 n
NB3 O4 O6 41.86(20) 1_555 3_565 n
NB3 O4 O6 124.03(31) 1_555 4_565 n
NB3 O4 O7 43.98(19) 1_555 1_555 n
NB3 O4 O7 148.95(33) 1_555 2_465 n
NB3 O4 O7 47.16(19) 1_555 3_465 n
NB3 O4 O7 142.75(33) 1_555 4_555 n
NB3 O4 O4 99.18(20) 4_555 2_465 n
NB3 O4 O4 91.61(19) 4_555 2_565 n
NB3 O4 O6 124.03(31) 4_555 1_565 n
NB3 O4 O6 41.86(20) 4_555 2_565 n
NB3 O4 O6 118.77(32) 4_555 3_565 n
NB3 O4 O6 45.15(20) 4_555 4_565 n
NB3 O4 O7 142.75(33) 4_555 1_555 n
NB3 O4 O7 47.16(19) 4_555 2_465 n
NB3 O4 O7 148.95(33) 4_555 3_465 n
NB3 O4 O7 43.98(19) 4_555 4_555 n
O4 O4 O4 107.7(4) 2_465 2_565 n
O4 O4 O6 94.16(23) 2_465 1_565 n
O4 O4 O6 140.88(17) 2_465 2_565 n
O4 O4 O6 140.88(17) 2_465 3_565 n
O4 O4 O6 94.16(23) 2_465 4_565 n
O4 O4 O7 94.55(28) 2_465 1_555 n
O4 O4 O7 52.16(15) 2_465 2_465 n
O4 O4 O7 52.16(15) 2_465 3_465 n
O4 O4 O7 94.55(28) 2_465 4_555 n
O4 O4 O6 134.80(19) 2_565 1_565 n
O4 O4 O6 81.92(19) 2_565 2_565 n
O4 O4 O6 81.92(19) 2_565 3_565 n
O4 O4 O6 134.80(19) 2_565 4_565 n
O4 O4 O7 51.17(17) 2_565 1_555 n
O4 O4 O7 107.38(28) 2_565 2_465 n
O4 O4 O7 107.38(28) 2_565 3_465 n
O4 O4 O7 51.17(17) 2_565 4_555 n
O6 O4 O6 105.56(26) 1_565 2_565 n
O6 O4 O6 57.81(13) 1_565 3_565 n
O6 O4 O6 80.00(31) 1_565 4_565 n
O6 O4 O7 88.96(17) 1_565 1_555 n
O6 O4 O7 117.1(4) 1_565 2_465 n
O6 O4 O7 56.80(25) 1_565 3_465 n
O6 O4 O7 166.39(32) 1_565 4_555 n
O6 O4 O6 77.08(32) 2_565 3_565 n
O6 O4 O6 57.81(13) 2_565 4_565 n
O6 O4 O7 118.8(4) 2_565 1_555 n
O6 O4 O7 88.72(17) 2_565 2_465 n
O6 O4 O7 161.92(31) 2_565 3_465 n
O6 O4 O7 61.42(21) 2_565 4_555 n
O6 O4 O6 105.56(26) 3_565 4_565 n
O6 O4 O7 61.42(21) 3_565 1_555 n
O6 O4 O7 161.92(31) 3_565 2_465 n
O6 O4 O7 88.72(17) 3_565 3_465 n
O6 O4 O7 118.8(4) 3_565 4_555 n
O6 O4 O7 166.39(32) 4_565 1_555 n
O6 O4 O7 56.80(25) 4_565 2_465 n
O6 O4 O7 117.1(4) 4_565 3_465 n
O6 O4 O7 88.96(17) 4_565 4_555 n
O7 O4 O7 136.46(28) 1_555 2_465 n
O7 O4 O7 61.44(14) 1_555 3_465 n
O7 O4 O7 100.75(32) 1_555 4_555 n
O7 O4 O7 102.68(33) 2_465 3_465 n
O7 O4 O7 61.44(14) 2_465 4_555 n
O7 O4 O7 136.46(28) 3_465 4_555 n
CS1 O5 CS1 119.25(14) 1_555 1_565 n
CS1 O5 CS1 72.11(25) 1_555 2_466 n
CS1 O5 CS1 71.70(25) 1_555 2_566 n
CS1 O5 NB3 115.61(30) 1_555 1_555 n
CS1 O5 O5 125.19(23) 1_555 3_475 n
CS1 O5 O5 124.58(23) 1_555 3_575 n
CS1 O5 O5 60.33(12) 1_555 4_556 n
CS1 O5 O6 141.42(27) 1_555 1_565 n
CS1 O5 O6 134.59(30) 1_555 3_565 n
CS1 O5 O7 78.20(21) 1_555 1_555 n
CS1 O5 O7 88.34(22) 1_555 3_465 n
CS1 O5 CS1 79.01(28) 1_565 2_466 n
CS1 O5 CS1 78.52(27) 1_565 2_566 n
CS1 O5 NB3 125.13(31) 1_565 1_555 n
CS1 O5 O5 56.00(26) 1_565 3_475 n
CS1 O5 O5 55.37(25) 1_565 3_575 n
CS1 O5 O5 58.93(13) 1_565 4_556 n
CS1 O5 O6 90.73(21) 1_565 1_565 n
CS1 O5 O6 95.32(22) 1_565 3_565 n
CS1 O5 O7 153.23(32) 1_565 1_555 n
CS1 O5 O7 135.91(31) 1_565 3_465 n
CS1 O5 CS1 119.42(14) 2_466 2_566 n
CS1 O5 NB3 119.69(33) 2_466 1_555 n
CS1 O5 O5 53.09(17) 2_466 3_475 n
CS1 O5 O5 134.21(23) 2_466 3_575 n
CS1 O5 O5 59.90(13) 2_466 4_556 n
CS1 O5 O6 92.54(25) 2_466 1_565 n
CS1 O5 O6 148.35(28) 2_466 3_565 n
CS1 O5 O7 127.43(28) 2_466 1_555 n
CS1 O5 O7 78.13(22) 2_466 3_465 n
CS1 O5 NB3 119.33(35) 2_566 1_555 n
CS1 O5 O5 134.35(24) 2_566 3_475 n
CS1 O5 O5 52.90(17) 2_566 3_575 n
CS1 O5 O5 60.23(14) 2_566 4_556 n
CS1 O5 O6 142.85(29) 2_566 1_565 n
CS1 O5 O6 89.21(24) 2_566 3_565 n
CS1 O5 O7 89.45(24) 2_566 1_555 n
CS1 O5 O7 145.46(29) 2_566 3_465 n
NB3 O5 O5 92.69(26) 1_555 3_475 n
NB3 O5 O5 92.66(24) 1_555 3_575 n
NB3 O5 O5 175.94(24) 1_555 4_556 n
NB3 O5 O6 42.21(27) 1_555 1_565 n
NB3 O5 O6 40.55(25) 1_555 3_565 n
NB3 O5 O7 42.67(25) 1_555 1_555 n
NB3 O5 O7 44.93(23) 1_555 3_465 n
O5 O5 O5 97.67(26) 3_475 3_575 n
O5 O5 O5 90.0 3_475 4_556 n
O5 O5 O6 50.98(17) 3_475 1_565 n
O5 O5 O6 97.85(23) 3_475 3_565 n
O5 O5 O7 132.91(16) 3_475 1_555 n
O5 O5 O7 80.18(15) 3_475 3_465 n
O5 O5 O5 90.0 3_575 4_556 n
O5 O5 O6 91.74(23) 3_575 1_565 n
O5 O5 O6 52.12(17) 3_575 3_565 n
O5 O5 O7 98.36(17) 3_575 1_555 n
O5 O5 O7 136.85(16) 3_575 3_465 n
O5 O5 O6 140.81(16) 4_556 1_565 n
O5 O5 O6 141.94(18) 4_556 3_565 n
O5 O5 O7 133.83(16) 4_556 1_555 n
O5 O5 O7 132.83(16) 4_556 3_465 n
O6 O5 O6 56.16(14) 1_565 3_565 n
O6 O5 O7 84.54(20) 1_565 1_555 n
O6 O5 O7 53.44(22) 1_565 3_465 n
O6 O5 O7 60.34(24) 3_565 1_555 n
O6 O5 O7 85.23(22) 3_565 3_465 n
O7 O5 O7 58.35(15) 1_555 3_465 n
BI2 O6 BI2 95.82(23) 1_555 2_455 n
BI2 O6 NB3 99.0(4) 1_555 1_545 n
BI2 O6 NB3 109.16(31) 1_555 3_465 n
BI2 O6 O4 70.83(25) 1_555 1_545 n
BI2 O6 O4 70.39(22) 1_555 2_465 n
BI2 O6 O5 118.02(34) 1_555 1_545 n
BI2 O6 O5 128.93(28) 1_555 3_465 n
BI2 O6 O6 129.14(25) 1_555 3_455 n
BI2 O6 O6 58.03(21) 1_555 3_555 n
BI2 O6 O6 49.33(14) 1_555 4_555 n
BI2 O6 O7 46.52(17) 1_555 1_555 n
BI2 O6 O7 130.56(31) 1_555 3_455 n
BI2 O6 O7 71.61(22) 1_555 3_465 n
BI2 O6 NB3 90.80(25) 2_455 1_545 n
BI2 O6 NB3 104.4(4) 2_455 3_465 n
BI2 O6 O4 48.02(19) 2_455 1_545 n
BI2 O6 O4 70.71(23) 2_455 2_465 n
BI2 O6 O5 115.40(26) 2_455 1_545 n
BI2 O6 O5 122.8(4) 2_455 3_465 n
BI2 O6 O6 61.19(25) 2_455 3_455 n
BI2 O6 O6 110.74(29) 2_455 3_555 n
BI2 O6 O6 47.69(17) 2_455 4_555 n
BI2 O6 O7 142.11(30) 2_455 1_555 n
BI2 O6 O7 54.29(20) 2_455 3_455 n
BI2 O6 O7 127.48(29) 2_455 3_465 n
NB3 O6 NB3 146.1(4) 1_545 3_465 n
NB3 O6 O4 56.84(22) 1_545 1_545 n
NB3 O6 O4 156.98(31) 1_545 2_465 n
NB3 O6 O5 34.91(18) 1_545 1_545 n
NB3 O6 O5 111.24(29) 1_545 3_465 n
NB3 O6 O6 123.9(4) 1_545 3_455 n
NB3 O6 O6 44.89(28) 1_545 3_555 n
NB3 O6 O6 105.96(21) 1_545 4_555 n
NB3 O6 O7 91.61(32) 1_545 1_555 n
NB3 O6 O7 50.74(23) 1_545 3_455 n
NB3 O6 O7 140.71(34) 1_545 3_465 n
NB3 O6 O4 150.9(4) 3_465 1_545 n
NB3 O6 O4 55.38(23) 3_465 2_465 n
NB3 O6 O5 112.23(29) 3_465 1_545 n
NB3 O6 O5 35.34(18) 3_465 3_465 n
NB3 O6 O6 47.48(26) 3_465 3_455 n
NB3 O6 O6 143.4(4) 3_465 3_555 n
NB3 O6 O6 106.68(21) 3_465 4_555 n
NB3 O6 O7 94.26(25) 3_465 1_555 n
NB3 O6 O7 115.6(4) 3_465 3_455 n
NB3 O6 O7 42.47(21) 3_465 3_465 n
O4 O6 O4 100.14(22) 1_545 2_465 n
O4 O6 O5 91.54(25) 1_545 1_545 n
O4 O6 O5 160.07(29) 1_545 3_465 n
O4 O6 O6 108.67(30) 1_545 3_455 n
O4 O6 O6 62.71(26) 1_545 3_555 n
O4 O6 O6 50.00(15) 1_545 4_555 n
O4 O6 O7 104.32(31) 1_545 1_555 n
O4 O6 O7 59.92(23) 1_545 3_455 n
O4 O6 O7 140.99(29) 1_545 3_465 n
O4 O6 O5 167.59(31) 2_465 1_545 n
O4 O6 O5 90.71(26) 2_465 3_465 n
O4 O6 O6 59.48(24) 2_465 3_455 n
O4 O6 O6 128.38(28) 2_465 3_555 n
O4 O6 O6 51.46(16) 2_465 4_555 n
O4 O6 O7 94.88(24) 2_465 1_555 n
O4 O6 O7 120.53(29) 2_465 3_455 n
O4 O6 O7 56.92(20) 2_465 3_465 n
O5 O6 O5 76.90(20) 1_545 3_465 n
O5 O6 O6 112.83(26) 1_545 3_455 n
O5 O6 O6 61.07(22) 1_545 3_555 n
O5 O6 O6 140.81(16) 1_545 4_555 n
O5 O6 O7 86.17(23) 1_545 1_555 n
O5 O6 O7 62.19(23) 1_545 3_455 n
O5 O6 O7 115.33(22) 1_545 3_465 n
O5 O6 O6 62.76(21) 3_465 3_455 n
O5 O6 O6 122.27(22) 3_465 3_555 n
O5 O6 O6 141.94(18) 3_465 4_555 n
O5 O6 O7 91.22(23) 3_465 1_555 n
O5 O6 O7 100.17(25) 3_465 3_455 n
O5 O6 O7 58.75(22) 3_465 3_465 n
O6 O6 O6 167.9(5) 3_455 3_555 n
O6 O6 O6 90.0 3_455 4_555 n
O6 O6 O7 140.95(32) 3_455 1_555 n
O6 O6 O7 74.44(26) 3_455 3_455 n
O6 O6 O7 87.28(28) 3_455 3_465 n
O6 O6 O6 90.0 3_555 4_555 n
O6 O6 O7 50.99(23) 3_555 1_555 n
O6 O6 O7 93.59(33) 3_555 3_455 n
O6 O6 O7 104.70(30) 3_555 3_465 n
O6 O6 O7 95.62(15) 4_555 1_555 n
O6 O6 O7 96.97(19) 4_555 3_455 n
O6 O6 O7 96.34(17) 4_555 3_465 n
O7 O6 O7 142.29(30) 1_555 3_455 n
O7 O6 O7 53.71(10) 1_555 3_465 n
O7 O6 O7 157.3(4) 3_455 3_465 n
BI2 O7 BI2 77.89(21) 1_555 2_565 n
BI2 O7 NB3 106.89(31) 1_555 1_555 n
BI2 O7 NB3 97.56(28) 1_555 3_565 n
BI2 O7 O4 51.77(21) 1_555 1_555 n
BI2 O7 O4 51.15(22) 1_555 2_565 n
BI2 O7 O5 138.57(31) 1_555 1_555 n
BI2 O7 O5 126.91(29) 1_555 3_565 n
BI2 O7 O6 56.00(21) 1_555 1_555 n
BI2 O7 O6 63.92(25) 1_555 3_555 n
BI2 O7 O6 109.17(27) 1_555 3_565 n
BI2 O7 O7 78.37(19) 1_555 3_465 n
BI2 O7 O7 110.84(19) 1_555 3_565 n
BI2 O7 NB3 90.86(26) 2_565 1_555 n
BI2 O7 NB3 78.31(24) 2_565 3_565 n
BI2 O7 O4 64.37(21) 2_565 1_555 n
BI2 O7 O4 43.07(19) 2_565 2_565 n
BI2 O7 O5 112.39(26) 2_565 1_555 n
BI2 O7 O5 104.91(23) 2_565 3_565 n
BI2 O7 O6 133.80(24) 2_565 1_555 n
BI2 O7 O6 105.16(26) 2_565 3_555 n
BI2 O7 O6 52.50(19) 2_565 3_565 n
BI2 O7 O7 121.21(25) 2_565 3_465 n
BI2 O7 O7 45.79(15) 2_565 3_565 n
NB3 O7 NB3 150.6(4) 1_555 3_565 n
NB3 O7 O4 58.35(21) 1_555 1_555 n
NB3 O7 O4 127.81(31) 1_555 2_565 n
NB3 O7 O5 36.83(16) 1_555 1_555 n
NB3 O7 O5 125.81(29) 1_555 3_565 n
NB3 O7 O6 103.97(25) 1_555 1_555 n
NB3 O7 O6 158.50(31) 1_555 3_555 n
NB3 O7 O6 42.15(28) 1_555 3_565 n
NB3 O7 O7 47.66(26) 1_555 3_465 n
NB3 O7 O7 109.7(4) 1_555 3_565 n
NB3 O7 O4 134.72(30) 3_565 1_555 n
NB3 O7 O4 58.34(20) 3_565 2_565 n
NB3 O7 O5 123.58(29) 3_565 1_555 n
NB3 O7 O5 36.26(15) 3_565 3_565 n
NB3 O7 O6 103.19(28) 3_565 1_555 n
NB3 O7 O6 49.56(26) 3_565 3_555 n
NB3 O7 O6 114.31(26) 3_565 3_565 n
NB3 O7 O7 157.9(4) 3_565 3_465 n
NB3 O7 O7 44.42(19) 3_565 3_565 n
O4 O7 O4 76.67(20) 1_555 2_565 n
O4 O7 O5 94.96(24) 1_555 1_555 n
O4 O7 O5 169.20(32) 1_555 3_565 n
O4 O7 O6 86.59(24) 1_555 1_555 n
O4 O7 O6 115.69(28) 1_555 3_555 n
O4 O7 O6 61.66(23) 1_555 3_565 n
O4 O7 O7 58.62(20) 1_555 3_465 n
O4 O7 O7 109.68(28) 1_555 3_565 n
O4 O7 O5 155.37(32) 2_565 1_555 n
O4 O7 O5 94.58(24) 2_565 3_565 n
O4 O7 O6 97.83(29) 2_565 1_555 n
O4 O7 O6 63.28(25) 2_565 3_555 n
O4 O7 O6 95.17(24) 2_565 3_565 n
O4 O7 O7 127.34(18) 2_565 3_465 n
O4 O7 O7 59.94(18) 2_565 3_565 n
O5 O7 O5 90.48(23) 1_555 3_565 n
O5 O7 O6 104.83(23) 1_555 1_555 n
O5 O7 O6 139.24(28) 1_555 3_555 n
O5 O7 O6 60.91(24) 1_555 3_565 n
O5 O7 O7 61.77(22) 1_555 3_465 n
O5 O7 O7 102.96(29) 1_555 3_565 n
O5 O7 O6 101.05(24) 3_565 1_555 n
O5 O7 O6 64.37(22) 3_565 3_555 n
O5 O7 O6 113.69(23) 3_565 3_565 n
O5 O7 O7 132.08(21) 3_565 3_465 n
O5 O7 O7 59.88(19) 3_565 3_565 n
O6 O7 O6 54.57(11) 1_555 3_555 n
O6 O7 O6 141.65(29) 1_555 3_565 n
O6 O7 O7 56.35(23) 1_555 3_465 n
O6 O7 O7 146.28(33) 1_555 3_565 n
O6 O7 O6 157.3(4) 3_555 3_565 n
O6 O7 O7 110.91(32) 3_555 3_465 n
O6 O7 O7 91.77(30) 3_555 3_565 n
O6 O7 O7 87.35(33) 3_565 3_465 n
O6 O7 O7 69.94(27) 3_565 3_565 n
O7 O7 O7 157.1(5) 3_465 3_565 n

loop_
_geom_bond_atom_site_label_1
_geom_bond_atom_site_label_2
_geom_bond_distance
_geom_bond_site_symmetry_2
_geom_bond_publ_flag
CS1 CS1 3.754(13) 2_466 n
CS1 CS1 3.754(13) 2_566 n
CS1 O5 3.079(10) 1_545 n
CS1 O5 3.210(10) 1_555 n
CS1 O5 3.200(11) 2_466 n
CS1 O5 3.168(12) 2_566 n
CS1 O5 3.200(11) 3_465 n
CS1 O5 3.168(12) 3_565 n
CS1 O5 3.079(10) 4_546 n
CS1 O5 3.210(10) 4_556 n
BI2 BI2 3.680(9) 2_465 n
BI2 BI2 3.680(9) 2_565 n
BI2 NB3 3.694(6) 1_545 n
BI2 NB3 3.541(6) 1_555 n
BI2 NB3 3.396(4) 2_565 n
BI2 NB3 3.396(4) 3_565 n
BI2 NB3 3.694(6) 4_545 n
BI2 NB3 3.541(6) 4_555 n
BI2 O4 3.240(9) 1_545 n
BI2 O4 2.288(10) 1_555 n
BI2 O4 3.275(9) 2_465 n
BI2 O4 2.242(9) 2_565 n
BI2 O6 2.776(9) 1_555 n
BI2 O6 2.688(7) 2_555 n
BI2 O6 2.688(7) 3_555 n
BI2 O6 2.776(9) 4_555 n
BI2 O7 2.430(6) 1_555 n
BI2 O7 3.320(8) 2_465 n
BI2 O7 3.320(8) 3_465 n
BI2 O7 2.430(6) 4_555 n
NB3 BI2 3.541(6) 1_555 n
NB3 BI2 3.694(6) 1_565 n
NB3 BI2 3.396(4) 2_465 n
NB3 O4 2.409(4) 1_555 n
NB3 O5 1.738(5) 1_555 n
NB3 O6 2.040(9) 1_565 n
NB3 O6 1.953(9) 3_565 n
NB3 O7 1.965(8) 1_555 n
NB3 O7 2.075(8) 3_465 n
O4 BI2 2.288(10) 1_555 n
O4 BI2 3.240(9) 1_565 n
O4 BI2 2.242(9) 2_465 n
O4 BI2 3.275(9) 2_565 n
O4 NB3 2.409(4) 1_555 n
O4 NB3 2.409(4) 4_555 n
O4 O4 3.406(8) 2_465 n
O4 O4 3.406(8) 2_565 n
O4 O6 2.815(8) 1_565 n
O4 O6 2.904(9) 2_565 n
O4 O6 2.904(9) 3_565 n
O4 O6 2.815(8) 4_565 n
O4 O7 2.764(8) 1_555 n
O4 O7 2.727(7) 2_465 n
O4 O7 2.727(7) 3_465 n
O4 O7 2.764(8) 4_555 n
O5 CS1 3.210(10) 1_555 n
O5 CS1 3.079(10) 1_565 n
O5 CS1 3.168(12) 2_466 n
O5 CS1 3.200(11) 2_566 n
O5 NB3 1.738(5) 1_555 n
O5 O5 3.653(7) 3_475 n
O5 O5 3.653(7) 3_575 n
O5 O5 3.178(9) 4_556 n
O5 O6 2.960(9) 1_565 n
O5 O6 2.914(9) 3_565 n
O5 O7 2.851(9) 1_555 n
O5 O7 2.903(8) 3_465 n
O6 BI2 2.776(9) 1_555 n
O6 BI2 2.688(7) 2_455 n
O6 NB3 2.040(9) 1_545 n
O6 NB3 1.953(9) 3_465 n
O6 O4 2.815(8) 1_545 n
O6 O4 2.904(9) 2_465 n
O6 O5 2.960(9) 1_545 n
O6 O5 2.914(9) 3_465 n
O6 O6 2.7650(12) 3_455 n
O6 O6 2.7650(12) 3_555 n
O6 O6 3.618(11) 4_555 n
O6 O7 3.269(7) 1_555 n
O6 O7 2.637(10) 3_455 n
O6 O7 2.897(10) 3_465 n
O7 BI2 2.430(6) 1_555 n
O7 BI2 3.320(8) 2_565 n
O7 NB3 1.965(8) 1_555 n
O7 NB3 2.075(8) 3_565 n
O7 O4 2.764(8) 1_555 n
O7 O4 2.727(7) 2_565 n
O7 O5 2.851(9) 1_555 n
O7 O5 2.903(8) 3_565 n
O7 O6 3.269(7) 1_555 n
O7 O6 2.637(10) 3_555 n
O7 O6 2.897(10) 3_565 n
O7 O7 2.8054(25) 3_465 n
O7 O7 2.8054(25) 3_565 n
